data_8106004
loop_
_publ_author_name
'Du, Chao-Jun'
'Zhu, Yuan-Liang'
'Zeng, Yan'

_publ_section_title
;
 The crystal structure of 2,5-dichloroterephthalic acid dihydrate,
 C8H8Cl2O6
;
_journal_issue 6
_journal_name_full 'Zeitschrift f\"ur Kristallographie - New Crystal Structures'
_journal_page_first 1273
_journal_page_last 1274
_journal_paper_doi 10.1515/ncrs-2019-0396
_journal_volume 234
_journal_year 2019
_chemical_formula_moiety 'C8 H4 Cl2 O4, 2(H2 O)'
_chemical_formula_sum 'C8 H8 Cl2 O6'
_chemical_formula_weight 271.05
_space_group_crystal_system monoclinic
_space_group_IT_number 14
_space_group_name_Hall '-P 2ybc'
_space_group_name_H-M_alt 'P 1 21/c 1'
_symmetry_Int_Tables_number 14
_atom_sites_solution_primary direct
_cell_angle_alpha 90
_cell_angle_beta 92.850(3)
_cell_angle_gamma 90
_cell_formula_units_Z 2
_cell_length_a 10.6836(9)
_cell_length_b 7.2382(6)
_cell_length_c 6.8585(5)
_cell_measurement_reflns_used 4198
_cell_measurement_temperature 150(2)
_cell_measurement_theta_max 26.39
_cell_measurement_theta_min 3.40
_cell_volume 529.71(7)
_computing_cell_refinement 'SAINT v8.37A (Bruker, 2015) [1]'
_computing_data_reduction 'SAINT v8.37A (Bruker, 2015) [1]'
_computing_molecular_graphics 'Olex2 (Dolomanov et al., 2009 [4])'
_computing_publication_material 'Olex2 (Dolomanov et al., 2009 [4])'
_computing_structure_refinement 'olex2.refine (Bourhis et al., 2015) [3]'
_computing_structure_solution 'ShelXS (Sheldrick, 2008) [2]'
_diffrn_ambient_temperature 149.99
_diffrn_measured_fraction_theta_full 0.9968
_diffrn_measured_fraction_theta_max 0.9968
_diffrn_measurement_device 'Bruker APEX-II diffractometer'
_diffrn_measurement_device_type 'Bruker APEX-II CCD'
_diffrn_measurement_method '\f and \w scans'
_diffrn_radiation_monochromator graphite
_diffrn_radiation_type 'Mo K\a'
_diffrn_radiation_wavelength 0.71073
_diffrn_reflns_av_R_equivalents 0.0329
_diffrn_reflns_av_unetI/netI 0.0201
_diffrn_reflns_limit_h_max 13
_diffrn_reflns_limit_h_min -13
_diffrn_reflns_limit_k_max 8
_diffrn_reflns_limit_k_min -8
_diffrn_reflns_limit_l_max 8
_diffrn_reflns_limit_l_min -8
_diffrn_reflns_number 6562
_diffrn_reflns_theta_full 25.1676
_diffrn_reflns_theta_max 25.17
_diffrn_reflns_theta_min 3.40
_diffrn_standards_number 0
_exptl_absorpt_coefficient_mu 0.622
_exptl_absorpt_correction_T_max 0.7454
_exptl_absorpt_correction_T_min 0.6657
_exptl_absorpt_correction_type multi-scan
_exptl_absorpt_process_details
;
SADABS-2016/2 (Bruker,2016/2) was used for absorption correction.
wR2(int) was 0.0822 before and 0.0531 after correction.
The Ratio of minimum to maximum transmission is 0.8931.
The \l/2 correction factor is Not present.
;
_exptl_crystal_colour colorless
_exptl_crystal_density_diffrn 1.6993
_exptl_crystal_density_method 'not measured'
_exptl_crystal_description block
_exptl_crystal_F_000 276.7716
_exptl_crystal_size_max 0.25
_exptl_crystal_size_mid 0.15
_exptl_crystal_size_min 0.1
_refine_diff_density_max 0.4104
_refine_diff_density_min -0.3431
_refine_diff_density_rms 0.0673
_refine_ls_d_res_high 0.8356
_refine_ls_d_res_low 5.9901
_refine_ls_goodness_of_fit_ref 1.0597
_refine_ls_hydrogen_treatment mixed
_refine_ls_matrix_type full
_refine_ls_number_constraints 7
_refine_ls_number_parameters 77
_refine_ls_number_reflns 949
_refine_ls_number_restraints 0
_refine_ls_restrained_S_all 1.0597
_refine_ls_R_factor_all 0.0346
_refine_ls_R_factor_gt 0.0315
_refine_ls_shift/su_max 0.0000
_refine_ls_shift/su_mean 0.0000
_refine_ls_structure_factor_coef Fsqd
_refine_ls_weighting_details 'w=1/[\s^2^(Fo^2^)+(0.0387P)^2^+0.6004P] where P=(Fo^2^+2Fc^2^)/3'
_refine_ls_weighting_scheme calc
_refine_ls_wR_factor_gt 0.0791
_refine_ls_wR_factor_ref 0.0811
_reflns_Friedel_coverage 0.0
_reflns_limit_h_max 12
_reflns_limit_h_min -12
_reflns_limit_k_max 8
_reflns_limit_k_min 0
_reflns_limit_l_max 8
_reflns_limit_l_min 0
_reflns_number_gt 877
_reflns_number_total 949
_reflns_threshold_expression I>=2u(I)
_cod_data_source_file suppl_ncrs-2019-0396_suppl.cif
_cod_data_source_block 1
_cod_original_sg_symbol_H-M 'P 21/c'
_cod_database_code 8106004
_olex2_refinement_description
;
1. Fixed Uiso
 At 1.2 times of:
  All C(H) groups
 At 1.5 times of:
  All O(H) groups, All O(H,H) groups
2.a Free rotating group:
 O1W(H1Wa,H1Wb)
2.b Aromatic/amide H refined with riding coordinates:
 C3(H3)
2.c Idealised tetrahedral OH refined as rotating group:
 O2(H2)
;
_olex2_submission_special_instructions 'No special instructions were received'

loop_
_space_group_symop_id
_space_group_symop_operation_xyz
1 x,y,z
2 -x,y+1/2,-z+1/2
3 -x,-y,-z
4 x,-y-1/2,z-1/2

loop_
_atom_site_label
_atom_site_type_symbol
_atom_site_fract_x
_atom_site_fract_y
_atom_site_fract_z
_atom_site_U_iso_or_equiv
_atom_site_adp_type
_atom_site_occupancy
_atom_site_refinement_flags_posn
C1 C 0.76206(18) 0.4252(3) 0.9344(3) 0.0188(4) Uani 1.000000 .
C2 C 0.62744(17) 0.4687(3) 0.9657(3) 0.0145(4) Uani 1.000000 .
C3 C 0.54284(17) 0.3224(3) 0.9737(3) 0.0150(4) Uani 1.000000 .
H3 H 0.57168(17) 0.1997(3) 0.9556(3) 0.0180(5) Uiso 1.000000 R
C4 C 0.41760(17) 0.3522(3) 1.0074(3) 0.0140(4) Uani 1.000000 .
Cl1 Cl 0.32290(4) 0.15810(6) 1.01995(7) 0.01921(19) Uani 1.000000 .
O1 O 0.84832(13) 0.5239(2) 0.9890(3) 0.0335(4) Uani 1.000000 .
O2 O 0.77662(13) 0.2672(2) 0.8448(2) 0.0304(4) Uani 1.000000 .
O1W O 1.00806(19) 0.1887(4) 0.8207(5) 0.0893(11) Uani 1.000000 .
H1Wa H 1.064(3) 0.268(5) 0.865(7) 0.1339(16) Uiso 1.000000 G
H1Wb H 1.040(4) 0.119(5) 0.732(6) 0.1339(16) Uiso 1.000000 G
H2 H 0.85340(16) 0.2465(19) 0.835(4) 0.0456(6) Uiso 1.000000 GR

loop_
_atom_site_aniso_label
_atom_site_aniso_U_11
_atom_site_aniso_U_22
_atom_site_aniso_U_33
_atom_site_aniso_U_12
_atom_site_aniso_U_13
_atom_site_aniso_U_23
C1 0.0152(10) 0.0189(10) 0.0225(10) 0.0014(8) 0.0025(8) 0.0020(8)
C2 0.0137(9) 0.0180(10) 0.0117(9) 0.0013(8) 0.0003(7) 0.0001(8)
C3 0.0151(10) 0.0132(9) 0.0167(9) 0.0033(7) 0.0001(7) -0.0008(7)
C4 0.0129(9) 0.0146(9) 0.0144(9) -0.0030(7) 0.0002(7) 0.0011(7)
Cl1 0.0165(3) 0.0137(3) 0.0276(3) -0.00316(17) 0.00261(19) -0.00012(18)
O1 0.0143(8) 0.0239(9) 0.0626(12) -0.0016(6) 0.0039(7) -0.0082(8)
O2 0.0158(8) 0.0319(9) 0.0438(10) 0.0048(7) 0.0037(7) -0.0170(8)
O1W 0.0242(11) 0.109(2) 0.134(3) 0.0097(12) -0.0019(13) -0.0884(19)

loop_
_atom_type_symbol
_atom_type_scat_dispersion_real
_atom_type_scat_dispersion_imag
_atom_type_scat_Cromer_Mann_a1
_atom_type_scat_Cromer_Mann_a2
_atom_type_scat_Cromer_Mann_a3
_atom_type_scat_Cromer_Mann_a4
_atom_type_scat_Cromer_Mann_b1
_atom_type_scat_Cromer_Mann_b2
_atom_type_scat_Cromer_Mann_b3
_atom_type_scat_Cromer_Mann_b4
_atom_type_scat_Cromer_Mann_c
_atom_type_scat_source
_atom_type_scat_dispersion_source
H 0.00000 0.00000 0.49300 0.32291 0.14019 0.04081 10.51090 26.12570 3.14236 57.79970 0.0030380000826 'International Tables Volume C Table 6.1.1.4 (pp. 500-502)' 'Henke, Gullikson and Davis, At. Data and Nucl. Data Tables, 1993, 54, 2'
C 0.00347 0.00161 2.31000 1.02000 1.58860 0.86500 20.84390 10.20750 0.56870 51.65120 0.215599998832 'International Tables Volume C Table 6.1.1.4 (pp. 500-502)' 'Henke, Gullikson and Davis, At. Data and Nucl. Data Tables, 1993, 54, 2'
O 0.01158 0.00611 3.04850 2.28680 1.54630 0.86700 13.27710 5.70110 0.32390 32.90890 0.250800013542 'International Tables Volume C Table 6.1.1.4 (pp. 500-502)' 'Henke, Gullikson and Davis, At. Data and Nucl. Data Tables, 1993, 54, 2'
Cl 0.14873 0.16029 11.46040 7.19640 6.25560 1.64550 0.01040 1.16620 18.51940 47.77840 -9.55739974976 'International Tables Volume C Table 6.1.1.4 (pp. 500-502)' 'Henke, Gullikson and Davis, At. Data and Nucl. Data Tables, 1993, 54, 2'

loop_
_geom_angle_atom_site_label_1
_geom_angle_atom_site_label_2
_geom_angle_atom_site_label_3
_geom_angle
_geom_angle_site_symmetry_1
_geom_angle_site_symmetry_3
O1 C1 C2 123.61(19) . .
O2 C1 C2 112.79(17) . .
O2 C1 O1 123.59(18) . .
C3 C2 C1 118.34(17) . .
C4 C2 C1 123.56(18) 3_667 .
C4 C2 C3 118.08(17) 3_667 .
H3 C3 C2 119.30(11) . .
C4 C3 C2 121.40(17) . .
C4 C3 H3 119.30(11) . .
C3 C4 C2 120.52(17) . 3_667
Cl1 C4 C2 122.59(15) . 3_667
Cl1 C4 C3 116.88(14) . .
H2 O2 C1 109.5 . .
H1Wb O1W H1Wa 109.5 . .

loop_
_geom_bond_atom_site_label_1
_geom_bond_atom_site_label_2
_geom_bond_distance
_geom_bond_site_symmetry_2
C1 C2 1.498(3) .
C1 O1 1.210(3) .
C1 O2 1.312(3) .
C2 C3 1.395(3) .
C2 C4 1.398(3) 3_667
C3 H3 0.9500 .
C3 C4 1.386(3) .
C4 Cl1 1.7360(18) .
O2 H2 0.8400 .
O1W H1Wa 0.8700 .
O1W H1Wb 0.8700 .
